data_7716591
loop_
_publ_author_name
'Ismael, Fouad'
'Fleming, Cassandra L.'
'Christopher, Timothy D.'
'S&#xf6;hnel, Tilo'
'Zhou, Yuchen'
'Krenske, Elizabeth H.'
'Gahan, Lawrence R.'
'Blackman, Allan G.'

_publ_section_title
;
 Co(III) complexes of the pentadentate NHC ligand PY4Im: carbene-induced
 <i>trans</i> influences and the non-disappearing <sup>13</sup>C NMR peak.
;
_journal_issue 30
_journal_name_full 'Dalton transactions (Cambridge, England : 2003)'
_journal_page_first 12688
_journal_page_last 12697
_journal_paper_doi 10.1039/d4dt01579g
_journal_volume 53
_journal_year 2024
_chemical_formula_moiety 'C25 H20 Co N9, 2(Cl O4), H2 O'
_chemical_formula_sum 'C25 H22 Cl2 Co N9 O9'
_chemical_formula_weight 722.34
_space_group_crystal_system monoclinic
_space_group_IT_number 15
_space_group_name_Hall '-C 2yc'
_space_group_name_H-M_alt 'C 1 2/c 1'
_atom_sites_solution_hydrogens mixed
_atom_sites_solution_primary direct
_audit_creation_date 2024-06-17
_audit_creation_method
;
Olex2 1.5
(compiled 2024.01.12 svn.r2f8d729c for OlexSys, GUI svn.r6928)
;
_audit_update_record
;
2024-06-18 deposited with the CCDC.	2024-07-10 downloaded from the CCDC.
;
_cell_angle_alpha 90
_cell_angle_beta 116.387(2)
_cell_angle_gamma 90
_cell_formula_units_Z 8
_cell_length_a 22.5235(3)
_cell_length_b 12.12400(10)
_cell_length_c 22.4083(3)
_cell_measurement_reflns_used 17768
_cell_measurement_temperature 105(1)
_cell_measurement_theta_max 72.1950
_cell_measurement_theta_min 4.2260
_cell_volume 5481.61(15)
_computing_cell_refinement 'CrysAlisPro 1.171.40.84a (Rigaku OD, 2020)'
_computing_data_collection 'CrysAlisPro 1.171.40.84a (Rigaku OD, 2020)'
_computing_data_reduction 'CrysAlisPro 1.171.40.84a (Rigaku OD, 2020)'
_computing_molecular_graphics 'Olex2 1.5 (Dolomanov et al., 2009)'
_computing_publication_material 'Olex2 1.5 (Dolomanov et al., 2009)'
_computing_structure_refinement 'SHELXL 2019/3 (Sheldrick, 2015)'
_computing_structure_solution 'SHELXS  (Sheldrick, 2008)'
_diffrn_ambient_environment N~2~
_diffrn_ambient_temperature 105(1)
_diffrn_detector 'Hybrid Pixel Array Detector'
_diffrn_detector_area_resol_mean 5.8140
_diffrn_detector_type 'Pilatus 200K'
_diffrn_measured_fraction_theta_full 0.993
_diffrn_measured_fraction_theta_max 0.963
_diffrn_measurement_details
;
List of Runs (angles in degrees, time in seconds):

  # Type    Start    End  Width  t~exp~   \w     \q     \k     \f   Frames
#--------------------------------------------------------------------------
  1  \w    -24.00  20.00   0.50    0.48    --  -47.23  19.00  30.00   88
  2  \w    -48.00 -11.00   0.50    1.86    --  -90.25 111.00 -48.00   74
  3  \w    -67.00 -42.00   0.50    0.48    --  -47.23 111.00 -48.00   50
  4  \w    -49.00 -15.00   0.50    1.86    --  -90.25  45.00 150.00   68
  5  \w    -80.00 -54.00   0.50    1.86    --  -90.25 111.00 -48.00   52
  6  \w    -70.00 -37.00   0.50    1.86    --  -90.25  61.00 -60.00   66
  7  \w    -33.00  -4.00   0.50    0.48    --  -47.23  38.00-120.00   58
  8  \w    -50.00 -12.00   0.50    1.86    --  -90.25  45.00-180.00   76
  9  \w   -124.00 -73.00   0.50    0.48    --  -47.23-125.00 -60.00  102
 10  \w   -108.00 -74.00   0.50    0.48    --  -47.23-125.00  30.00   68
 11  \w   -117.00 -83.00   0.50    1.86    --  -90.25-111.00 120.00   68
 12  \w   -165.00-128.00   0.50    1.86    --  -90.25-111.00 120.00   74
 13  \w   -149.00-124.00   0.50    1.86    --  -90.25-111.00-141.00   50
 14  \w   -166.00 -81.00   0.50    1.86    --  -90.25-111.00-150.00  170
 15  \w     57.00  82.00   0.50    0.48    --   47.23-111.00-141.00   50
 16  \w     75.00 108.00   0.50    1.86    --   97.33-111.00 -60.00   66
 17  \w     32.00  58.00   0.50    1.86    --   97.33-111.00 -60.00   52
 18  \w     24.00  74.00   0.50    1.86    --   97.33-111.00-141.00  100
 19  \w     26.00  51.00   0.50    1.86    --   97.33 -45.00-180.00   50
 20  \w     21.00  49.00   0.50    1.86    --   97.33 -45.00-150.00   56
 21  \w     22.00  50.00   0.50    1.86    --   97.33 -45.00 -90.00   56
 22  \w     21.00  46.00   0.50    1.86    --   97.33 -45.00 -60.00   50
 23  \w     23.00  51.00   0.50    1.86    --   97.33 -45.00   0.00   56
 24  \w     23.00  49.00   0.50    1.86    --   97.33 -45.00  60.00   52
 25  \w     29.00  54.00   0.50    1.86    --   97.33 -61.00  30.00   50
 26  \w    -21.00  27.00   0.50    0.48    --   47.23 -19.00 -90.00   96
 27  \w    -31.00  27.00   0.50    0.48    --   47.23 -19.00-180.00  116
 28  \w    115.00 140.00   0.50    1.86    --   97.33 111.00 -48.00   50
 29  \w    148.00 175.00   0.50    1.86    --   97.33 111.00  60.00   54
 30  \w    115.00 140.00   0.50    1.86    --   97.33 178.00 -60.00   50
 31  \w    103.00 145.00   0.50    1.86    --   97.33 178.00 -30.00   84
 32  \w    104.00 141.00   0.50    1.86    --   97.33 178.00  30.00   74
 33  \w    104.00 129.00   0.50    1.86    --   97.33 111.00  60.00   50
 34  \w     73.00  98.00   0.50    1.86    --   97.33 178.00  30.00   50
 35  \w     63.00  88.00   0.50    1.86    --   97.33 178.00 -30.00   50
 36  \w     64.00  90.00   0.50    1.86    --   97.33 178.00 -60.00   52
;
_diffrn_measurement_device 'four-circle diffractometer'
_diffrn_measurement_device_type 'XtaLAB Synergy, Dualflex, Pilatus 200K'
_diffrn_measurement_method '\w scans'
_diffrn_orient_matrix_type 'CrysAlisPro convention (1999,Acta A55,543-557)'
_diffrn_orient_matrix_UB_11 0.0202539000
_diffrn_orient_matrix_UB_12 -0.0108664000
_diffrn_orient_matrix_UB_13 0.0750744000
_diffrn_orient_matrix_UB_21 -0.0166194000
_diffrn_orient_matrix_UB_22 -0.1239176000
_diffrn_orient_matrix_UB_23 -0.0092364000
_diffrn_orient_matrix_UB_31 0.0717378000
_diffrn_orient_matrix_UB_32 -0.0257514000
_diffrn_orient_matrix_UB_33 0.0129670000
_diffrn_radiation_monochromator mirror
_diffrn_radiation_probe x-ray
_diffrn_radiation_type 'Cu K\a'
_diffrn_radiation_wavelength 1.54184
_diffrn_reflns_av_R_equivalents 0.0359
_diffrn_reflns_av_unetI/netI 0.0249
_diffrn_reflns_Laue_measured_fraction_full 0.993
_diffrn_reflns_Laue_measured_fraction_max 0.963
_diffrn_reflns_limit_h_max 27
_diffrn_reflns_limit_h_min -17
_diffrn_reflns_limit_k_max 14
_diffrn_reflns_limit_k_min -14
_diffrn_reflns_limit_l_max 26
_diffrn_reflns_limit_l_min -27
_diffrn_reflns_number 20952
_diffrn_reflns_point_group_measured_fraction_full 0.993
_diffrn_reflns_point_group_measured_fraction_max 0.963
_diffrn_reflns_theta_full 67.684
_diffrn_reflns_theta_max 72.371
_diffrn_reflns_theta_min 4.254
_diffrn_source 'micro-focus sealed X-ray tube'
_diffrn_source_type 'PhotonJet (Cu) X-ray Source'
_exptl_absorpt_coefficient_mu 7.361
_exptl_absorpt_correction_T_max 1.00000
_exptl_absorpt_correction_T_min 0.35920
_exptl_absorpt_correction_type multi-scan
_exptl_absorpt_process_details
;
CrysAlisPro 1.171.40.84a (Rigaku Oxford Diffraction, 2020)
Empirical absorption correction using spherical harmonics,
implemented in SCALE3 ABSPACK scaling algorithm.
;
_exptl_crystal_colour brown
_exptl_crystal_colour_primary brown
_exptl_crystal_density_diffrn 1.751
_exptl_crystal_description block
_exptl_crystal_F_000 2944
_exptl_crystal_size_max 0.5
_exptl_crystal_size_mid 0.4
_exptl_crystal_size_min 0.3
_refine_diff_density_max 0.623
_refine_diff_density_min -0.750
_refine_diff_density_rms 0.085
_refine_ls_extinction_coef 0.00024(3)
_refine_ls_extinction_expression Fc^*^=kFc[1+0.001xFc^2^\l^3^/sin(2\q)]^-1/4^
_refine_ls_extinction_method 'SHELXL-2019/2 (Sheldrick 2019)'
_refine_ls_goodness_of_fit_ref 1.067
_refine_ls_hydrogen_treatment mixed
_refine_ls_matrix_type full
_refine_ls_number_parameters 424
_refine_ls_number_reflns 5213
_refine_ls_number_restraints 0
_refine_ls_restrained_S_all 1.067
_refine_ls_R_factor_all 0.0382
_refine_ls_R_factor_gt 0.0375
_refine_ls_shift/su_max 0.001
_refine_ls_shift/su_mean 0.000
_refine_ls_structure_factor_coef Fsqd
_refine_ls_weighting_details 'w=1/[\s^2^(Fo^2^)+(0.0702P)^2^+8.5424P] where P=(Fo^2^+2Fc^2^)/3'
_refine_ls_weighting_scheme calc
_refine_ls_wR_factor_gt 0.1040
_refine_ls_wR_factor_ref 0.1046
_reflns_Friedel_coverage 0.000
_reflns_number_gt 5061
_reflns_number_total 5213
_reflns_threshold_expression 'I > 2\s(I)'
_cod_data_source_file d4dt01579g2.cif
_cod_data_source_block fi-004
_cod_depositor_comments 'Adding full bibliography for 7716587--7716594.cif.'
_cod_original_cell_volume 5481.60(14)
_cod_database_code 7716591
_shelx_shelxl_version_number 2019/3
_chemical_oxdiff_formula 'C25 H20 Co N9'
_shelx_space_group_comment
;
The symmetry employed for this shelxl refinement is uniquely defined
by the following loop, which should always be used as a source of
symmetry information in preference to the above space-group names.
They are only intended as comments.
;
_olex2_refinement_description
;
1. Fixed Uiso
 At 1.2 times of:
  All C(H) groups
2.a Ternary CH refined with riding coordinates:
 C5(H5), C4(H4)
2.b Aromatic/amide H refined with riding coordinates:
 C25(H25), C20(H20), C3(H3), C15(H15), C14(H14), C13(H13), C7(H7), C23(H23),
 C12(H12), C9(H9), C8(H8), C10(H10), C18(H18), C24(H24), C19(H19), C17(H17),
 C2(H2), C22(H22)
;
_olex2_submission_special_instructions 'No special instructions were received'
_oxdiff_exptl_absorpt_empirical_details
;
Empirical correction (ABSPACK) includes:
- Absorption correction using spherical harmonics
- Frame scaling
;
_oxdiff_exptl_absorpt_empirical_full_max 1.691
_oxdiff_exptl_absorpt_empirical_full_min 0.643

loop_
_space_group_symop_operation_xyz
'x, y, z'
'-x, y, -z+1/2'
'x+1/2, y+1/2, z'
'-x+1/2, y+1/2, -z+1/2'
'-x, -y, -z'
'x, -y, z-1/2'
'-x+1/2, -y+1/2, -z'
'x+1/2, -y+1/2, z-1/2'

loop_
_atom_site_label
_atom_site_type_symbol
_atom_site_fract_x
_atom_site_fract_y
_atom_site_fract_z
_atom_site_U_iso_or_equiv
_atom_site_adp_type
_atom_site_occupancy
_atom_site_site_symmetry_order
_atom_site_calc_flag
_atom_site_refinement_flags_posn
_atom_site_refinement_flags_adp
_atom_site_refinement_flags_occupancy
_atom_site_disorder_assembly
_atom_site_disorder_group
Co1 Co 0.19347(2) 0.58462(3) 0.30872(2) 0.00731(12) Uani 1 1 d . . . . .
N6 N 0.27587(8) 0.56089(15) 0.29788(9) 0.0105(3) Uani 1 1 d . . . . .
N4 N 0.13891(8) 0.46827(15) 0.24287(9) 0.0107(3) Uani 1 1 d . . . . .
N8 N 0.19819(9) 0.75865(15) 0.23058(9) 0.0134(4) Uani 1 1 d . . . . .
N1 N 0.18662(8) 0.39200(15) 0.37877(8) 0.0104(3) Uani 1 1 d . . . . .
N3 N 0.11336(9) 0.59726(15) 0.32362(8) 0.0103(4) Uani 1 1 d . . . . .
N7 N 0.15953(8) 0.70220(15) 0.24108(9) 0.0128(4) Uani 1 1 d . . . . .
N2 N 0.28452(8) 0.45669(15) 0.41768(8) 0.0105(3) Uani 1 1 d . . . . .
N5 N 0.25028(8) 0.68668(15) 0.38122(8) 0.0109(3) Uani 1 1 d . . . . .
C25 C 0.27635(10) 0.56415(17) 0.23834(11) 0.0124(4) Uani 1 1 d . . . . .
H25 H 0.237151 0.586108 0.200570 0.015 Uiso 1 1 calc R U . . .
C20 C 0.23162(10) 0.79009(18) 0.38658(11) 0.0141(4) Uani 1 1 d . . . . .
H20 H 0.191099 0.817057 0.352559 0.017 Uiso 1 1 calc R U . . .
C3 C 0.28923(11) 0.35710(18) 0.45001(10) 0.0141(4) Uani 1 1 d . . . . .
H3 H 0.328387 0.324533 0.483113 0.017 Uiso 1 1 calc R U . . .
C15 C 0.13023(10) 0.46632(18) 0.17966(10) 0.0121(4) Uani 1 1 d . . . . .
H15 H 0.146392 0.526497 0.163953 0.014 Uiso 1 1 calc R U . . .
C14 C 0.09861(10) 0.38006(19) 0.13603(11) 0.0148(4) Uani 1 1 d . . . . .
H14 H 0.094153 0.380988 0.091841 0.018 Uiso 1 1 calc R U . . .
C13 C 0.07382(10) 0.29317(18) 0.15790(11) 0.0151(4) Uani 1 1 d . . . . .
H13 H 0.053528 0.231977 0.129667 0.018 Uiso 1 1 calc R U . . .
C21 C 0.33337(10) 0.53431(17) 0.35133(10) 0.0110(4) Uani 1 1 d . . . . .
C11 C 0.11120(10) 0.38550(17) 0.26276(10) 0.0105(4) Uani 1 1 d . . . . .
C16 C 0.31002(10) 0.65099(18) 0.42858(10) 0.0116(4) Uani 1 1 d . . . . .
N9 N 0.23331(10) 0.81375(17) 0.21857(11) 0.0225(4) Uani 1 1 d . . . . .
C7 C 0.03723(10) 0.51170(19) 0.35709(10) 0.0145(4) Uani 1 1 d . . . . .
H7 H 0.021149 0.446495 0.368417 0.017 Uiso 1 1 calc R U . . .
C1 C 0.22244(10) 0.47414(17) 0.37313(10) 0.0105(4) Uani 1 1 d . . . . .
C23 C 0.38947(10) 0.50533(19) 0.28403(12) 0.0168(5) Uani 1 1 d . . . . .
H23 H 0.427583 0.484311 0.278909 0.020 Uiso 1 1 calc R U . . .
C12 C 0.07918(10) 0.29709(17) 0.22220(10) 0.0128(4) Uani 1 1 d . . . . .
H12 H 0.061077 0.239791 0.238003 0.015 Uiso 1 1 calc R U . . .
C9 C 0.03205(10) 0.70547(19) 0.33918(11) 0.0152(4) Uani 1 1 d . . . . .
H9 H 0.012688 0.775645 0.337720 0.018 Uiso 1 1 calc R U . . .
C5 C 0.33280(10) 0.53759(17) 0.41862(10) 0.0118(4) Uani 1 1 d . . . . .
H5 H 0.377803 0.520626 0.455018 0.014 Uiso 1 1 calc R U . . .
C8 C 0.00944(10) 0.6135(2) 0.35883(11) 0.0166(4) Uani 1 1 d . . . . .
H8 H -0.024267 0.619371 0.373208 0.020 Uiso 1 1 calc R U . . .
C10 C 0.08368(10) 0.69424(18) 0.32147(10) 0.0127(4) Uani 1 1 d . . . . .
H10 H 0.098541 0.757855 0.307284 0.015 Uiso 1 1 calc R U . . .
C6 C 0.08796(10) 0.50565(17) 0.33896(10) 0.0112(4) Uani 1 1 d . . . . .
C18 C 0.32854(11) 0.8211(2) 0.48851(11) 0.0182(5) Uani 1 1 d . . . . .
H18 H 0.354640 0.866190 0.525644 0.022 Uiso 1 1 calc R U . . .
C4 C 0.11637(10) 0.39487(17) 0.33217(10) 0.0110(4) Uani 1 1 d . . . . .
H4 H 0.092220 0.332868 0.341208 0.013 Uiso 1 1 calc R U . . .
C24 C 0.33177(11) 0.53675(18) 0.22959(11) 0.0153(4) Uani 1 1 d . . . . .
H24 H 0.330106 0.539545 0.186504 0.018 Uiso 1 1 calc R U . . .
C19 C 0.26861(11) 0.85910(19) 0.43928(12) 0.0177(5) Uani 1 1 d . . . . .
H19 H 0.253285 0.931165 0.441743 0.021 Uiso 1 1 calc R U . . .
C17 C 0.34961(10) 0.71579(19) 0.48243(10) 0.0147(4) Uani 1 1 d . . . . .
H17 H 0.390873 0.688556 0.515003 0.018 Uiso 1 1 calc R U . . .
C2 C 0.22716(11) 0.31556(18) 0.42516(10) 0.0141(4) Uani 1 1 d . . . . .
H2 H 0.213943 0.247883 0.437003 0.017 Uiso 1 1 calc R U . . .
C22 C 0.39031(10) 0.50528(17) 0.34637(11) 0.0142(4) Uani 1 1 d . . . . .
H22 H 0.429382 0.485621 0.384955 0.017 Uiso 1 1 calc R U . . .
Cl1 Cl 0.08151(2) 0.04369(4) 0.37564(2) 0.01272(14) Uani 1 1 d . . . . .
O4 O 0.15166(9) 0.06348(19) 0.40862(10) 0.0348(5) Uani 1 1 d . . . . .
O3 O 0.05811(9) 0.01951(18) 0.42460(9) 0.0303(4) Uani 1 1 d . . . . .
O2 O 0.06709(10) -0.04737(15) 0.33067(10) 0.0301(4) Uani 1 1 d . . . . .
O1 O 0.04866(11) 0.14026(16) 0.33893(10) 0.0354(5) Uani 1 1 d . . . . .
Cl2 Cl 0.10754(3) 0.61985(5) 0.02370(3) 0.02009(15) Uani 1 1 d . . . . .
O8 O 0.09955(9) 0.68195(15) -0.03434(8) 0.0277(4) Uani 1 1 d . . . . .
O6 O 0.08371(12) 0.6858(2) 0.06220(10) 0.0448(6) Uani 1 1 d . . . . .
O7 O 0.17588(10) 0.59578(17) 0.06533(12) 0.0412(5) Uani 1 1 d . . . . .
O5 O 0.07093(11) 0.51889(18) 0.00338(10) 0.0385(5) Uani 1 1 d . . . . .
O9 O 0.00625(11) 0.13620(19) 0.00722(12) 0.0367(5) Uani 1 1 d . . . . .
H9A H -0.021(2) 0.194(3) -0.015(2) 0.051(11) Uiso 1 1 d . . . . .
H9B H -0.017(3) 0.099(4) 0.024(3) 0.086(17) Uiso 1 1 d . . . . .

loop_
_atom_site_aniso_label
_atom_site_aniso_U_11
_atom_site_aniso_U_22
_atom_site_aniso_U_33
_atom_site_aniso_U_23
_atom_site_aniso_U_13
_atom_site_aniso_U_12
Co1 0.00521(18) 0.0096(2) 0.00796(19) 0.00034(11) 0.00368(14) -0.00008(11)
N6 0.0090(8) 0.0117(8) 0.0121(8) -0.0013(7) 0.0058(7) -0.0023(6)
N4 0.0071(8) 0.0141(9) 0.0119(8) 0.0005(7) 0.0052(7) 0.0019(6)
N8 0.0139(9) 0.0110(9) 0.0152(9) 0.0010(7) 0.0065(7) 0.0038(7)
N1 0.0085(8) 0.0140(8) 0.0089(8) 0.0000(7) 0.0040(7) -0.0010(7)
N3 0.0079(8) 0.0153(9) 0.0072(8) -0.0017(6) 0.0028(7) -0.0016(6)
N7 0.0097(8) 0.0155(9) 0.0142(8) 0.0035(7) 0.0063(7) -0.0002(7)
N2 0.0101(8) 0.0123(9) 0.0098(8) 0.0023(6) 0.0050(7) 0.0013(6)
N5 0.0083(8) 0.0139(9) 0.0125(8) 0.0003(7) 0.0066(7) -0.0010(6)
C25 0.0138(10) 0.0119(10) 0.0145(10) -0.0022(8) 0.0088(8) -0.0029(8)
C20 0.0109(9) 0.0163(11) 0.0173(10) 0.0000(8) 0.0083(8) -0.0001(8)
C3 0.0152(10) 0.0147(10) 0.0119(10) 0.0030(8) 0.0055(8) 0.0029(8)
C15 0.0089(9) 0.0170(11) 0.0115(10) 0.0015(8) 0.0056(8) 0.0023(8)
C14 0.0129(10) 0.0211(11) 0.0109(10) -0.0023(8) 0.0057(8) 0.0037(8)
C13 0.0135(10) 0.0143(10) 0.0148(10) -0.0052(8) 0.0037(8) 0.0024(8)
C21 0.0098(9) 0.0102(10) 0.0142(10) -0.0023(8) 0.0064(8) -0.0024(7)
C11 0.0076(9) 0.0120(10) 0.0118(10) 0.0007(8) 0.0044(8) 0.0012(7)
C16 0.0084(9) 0.0164(10) 0.0116(9) -0.0003(8) 0.0059(8) -0.0010(8)
N9 0.0210(10) 0.0157(10) 0.0362(12) 0.0062(8) 0.0177(9) -0.0009(8)
C7 0.0112(10) 0.0210(11) 0.0120(10) -0.0031(8) 0.0060(8) -0.0042(8)
C1 0.0080(9) 0.0144(10) 0.0104(9) -0.0037(8) 0.0052(8) -0.0008(8)
C23 0.0096(10) 0.0196(11) 0.0263(12) -0.0057(9) 0.0124(9) -0.0031(8)
C12 0.0108(9) 0.0115(10) 0.0149(10) 0.0001(8) 0.0047(8) 0.0006(8)
C9 0.0085(9) 0.0180(11) 0.0184(10) -0.0048(8) 0.0053(8) 0.0015(8)
C5 0.0069(9) 0.0151(11) 0.0122(10) -0.0013(8) 0.0032(8) -0.0003(8)
C8 0.0084(10) 0.0254(12) 0.0183(11) -0.0074(9) 0.0081(8) -0.0025(8)
C10 0.0093(9) 0.0158(10) 0.0119(9) -0.0018(8) 0.0036(8) 0.0000(8)
C6 0.0079(9) 0.0162(11) 0.0078(9) -0.0019(7) 0.0020(7) -0.0020(8)
C18 0.0161(10) 0.0227(12) 0.0170(10) -0.0077(9) 0.0086(9) -0.0073(9)
C4 0.0085(9) 0.0133(10) 0.0118(10) -0.0001(8) 0.0052(8) -0.0022(7)
C24 0.0163(10) 0.0171(11) 0.0184(10) -0.0036(8) 0.0131(9) -0.0041(8)
C19 0.0167(11) 0.0149(11) 0.0239(11) -0.0040(9) 0.0113(9) -0.0025(8)
C17 0.0100(9) 0.0206(11) 0.0135(10) -0.0032(8) 0.0052(8) -0.0034(8)
C2 0.0182(10) 0.0137(10) 0.0111(9) 0.0035(8) 0.0072(8) 0.0008(8)
C22 0.0090(9) 0.0141(10) 0.0202(11) -0.0035(8) 0.0072(8) -0.0011(8)
Cl1 0.0103(2) 0.0189(3) 0.0114(2) 0.00081(18) 0.00695(19) 0.00132(17)
O4 0.0125(8) 0.0658(14) 0.0256(10) -0.0146(9) 0.0081(7) -0.0052(8)
O3 0.0308(10) 0.0494(12) 0.0219(9) 0.0053(8) 0.0218(8) 0.0009(9)
O2 0.0411(11) 0.0236(10) 0.0342(10) -0.0123(8) 0.0245(9) -0.0120(8)
O1 0.0484(12) 0.0230(10) 0.0328(10) 0.0101(8) 0.0161(9) 0.0102(9)
Cl2 0.0212(3) 0.0237(3) 0.0168(3) 0.0047(2) 0.0098(2) -0.0004(2)
O8 0.0409(10) 0.0282(10) 0.0163(8) -0.0001(7) 0.0148(7) -0.0121(8)
O6 0.0589(14) 0.0595(15) 0.0304(10) 0.0079(10) 0.0328(10) 0.0190(11)
O7 0.0259(11) 0.0324(11) 0.0510(14) 0.0052(9) 0.0041(10) 0.0048(8)
O5 0.0421(12) 0.0371(11) 0.0320(10) 0.0084(9) 0.0125(9) -0.0180(9)
O9 0.0363(11) 0.0374(12) 0.0514(13) 0.0065(10) 0.0332(10) 0.0079(9)

loop_
_atom_type_symbol
_atom_type_description
_atom_type_scat_dispersion_real
_atom_type_scat_dispersion_imag
_atom_type_scat_source
C C 0.0181 0.0091 'International Tables Vol C Tables 4.2.6.8 and 6.1.1.4'
H H 0.0000 0.0000 'International Tables Vol C Tables 4.2.6.8 and 6.1.1.4'
Cl Cl 0.3639 0.7018 'International Tables Vol C Tables 4.2.6.8 and 6.1.1.4'
Co Co -2.3653 3.6143 'International Tables Vol C Tables 4.2.6.8 and 6.1.1.4'
N N 0.0311 0.0180 'International Tables Vol C Tables 4.2.6.8 and 6.1.1.4'
O O 0.0492 0.0322 'International Tables Vol C Tables 4.2.6.8 and 6.1.1.4'

loop_
_geom_angle_atom_site_label_1
_geom_angle_atom_site_label_2
_geom_angle_atom_site_label_3
_geom_angle
_geom_angle_site_symmetry_1
_geom_angle_site_symmetry_3
_geom_angle_publ_flag
N6 Co1 N4 96.16(7) . . ?
N3 Co1 N6 175.48(7) . . ?
N3 Co1 N4 82.70(7) . . ?
N3 Co1 N5 96.77(7) . . ?
N7 Co1 N6 94.27(7) . . ?
N7 Co1 N4 92.37(8) . . ?
N7 Co1 N3 90.16(7) . . ?
N7 Co1 N5 93.84(8) . . ?
N5 Co1 N6 83.89(7) . . ?
N5 Co1 N4 173.77(7) . . ?
C1 Co1 N6 88.05(8) . . ?
C1 Co1 N4 87.34(8) . . ?
C1 Co1 N3 87.53(8) . . ?
C1 Co1 N7 177.68(8) . . ?
C1 Co1 N5 86.44(8) . . ?
C25 N6 Co1 122.43(14) . . ?
C25 N6 C21 117.36(18) . . ?
C21 N6 Co1 120.10(14) . . ?
C15 N4 Co1 122.72(14) . . ?
C15 N4 C11 117.47(18) . . ?
C11 N4 Co1 119.77(14) . . ?
N9 N8 N7 177.7(2) . . ?
C1 N1 C4 115.30(17) . . ?
C1 N1 C2 110.36(17) . . ?
C2 N1 C4 134.02(18) . . ?
C10 N3 Co1 122.53(14) . . ?
C10 N3 C6 117.70(18) . . ?
C6 N3 Co1 119.73(14) . . ?
N8 N7 Co1 119.48(14) . . ?
C3 N2 C5 133.99(17) . . ?
C1 N2 C3 110.03(18) . . ?
C1 N2 C5 115.73(17) . . ?
C20 N5 Co1 122.65(14) . . ?
C20 N5 C16 117.80(18) . . ?
C16 N5 Co1 119.53(14) . . ?
N6 C25 H25 118.7 . . ?
N6 C25 C24 122.7(2) . . ?
C24 C25 H25 118.7 . . ?
N5 C20 H20 118.4 . . ?
N5 C20 C19 123.1(2) . . ?
C19 C20 H20 118.4 . . ?
N2 C3 H3 126.7 . . ?
C2 C3 N2 106.51(18) . . ?
C2 C3 H3 126.7 . . ?
N4 C15 H15 118.5 . . ?
N4 C15 C14 122.9(2) . . ?
C14 C15 H15 118.5 . . ?
C15 C14 H14 120.5 . . ?
C13 C14 C15 119.05(19) . . ?
C13 C14 H14 120.5 . . ?
C14 C13 H13 120.7 . . ?
C14 C13 C12 118.60(19) . . ?
C12 C13 H13 120.7 . . ?
N6 C21 C5 116.50(17) . . ?
N6 C21 C22 123.11(19) . . ?
C22 C21 C5 120.39(18) . . ?
N4 C11 C12 122.61(19) . . ?
N4 C11 C4 116.48(18) . . ?
C12 C11 C4 120.91(18) . . ?
N5 C16 C5 117.04(18) . . ?
N5 C16 C17 122.0(2) . . ?
C17 C16 C5 120.91(18) . . ?
C8 C7 H7 120.0 . . ?
C6 C7 H7 120.0 . . ?
C6 C7 C8 119.9(2) . . ?
N1 C1 Co1 126.67(15) . . ?
N1 C1 N2 106.98(18) . . ?
N2 C1 Co1 126.02(16) . . ?
C24 C23 H23 120.8 . . ?
C24 C23 C22 118.34(19) . . ?
C22 C23 H23 120.8 . . ?
C13 C12 H12 120.4 . . ?
C11 C12 C13 119.11(19) . . ?
C11 C12 H12 120.4 . . ?
C8 C9 H9 120.4 . . ?
C8 C9 C10 119.1(2) . . ?
C10 C9 H9 120.4 . . ?
N2 C5 C21 107.72(16) . . ?
N2 C5 C16 108.22(16) . . ?
N2 C5 H5 110.7 . . ?
C21 C5 C16 108.85(17) . . ?
C21 C5 H5 110.7 . . ?
C16 C5 H5 110.7 . . ?
C7 C8 H8 120.9 . . ?
C9 C8 C7 118.29(19) . . ?
C9 C8 H8 120.9 . . ?
N3 C10 C9 122.8(2) . . ?
N3 C10 H10 118.6 . . ?
C9 C10 H10 118.6 . . ?
N3 C6 C7 121.94(19) . . ?
N3 C6 C4 116.83(17) . . ?
C7 C6 C4 121.18(19) . . ?
C19 C18 H18 120.6 . . ?
C19 C18 C17 118.8(2) . . ?
C17 C18 H18 120.6 . . ?
N1 C4 C11 107.33(16) . . ?
N1 C4 C6 108.64(16) . . ?
N1 C4 H4 110.6 . . ?
C11 C4 C6 108.98(17) . . ?
C11 C4 H4 110.6 . . ?
C6 C4 H4 110.6 . . ?
C25 C24 H24 120.2 . . ?
C23 C24 C25 119.5(2) . . ?
C23 C24 H24 120.2 . . ?
C20 C19 C18 118.8(2) . . ?
C20 C19 H19 120.6 . . ?
C18 C19 H19 120.6 . . ?
C16 C17 C18 119.4(2) . . ?
C16 C17 H17 120.3 . . ?
C18 C17 H17 120.3 . . ?
N1 C2 H2 127.0 . . ?
C3 C2 N1 105.98(18) . . ?
C3 C2 H2 127.0 . . ?
C21 C22 C23 118.88(19) . . ?
C21 C22 H22 120.6 . . ?
C23 C22 H22 120.6 . . ?
O4 Cl1 O3 109.44(11) . . ?
O2 Cl1 O4 110.16(12) . . ?
O2 Cl1 O3 109.47(12) . . ?
O2 Cl1 O1 109.17(12) . . ?
O1 Cl1 O4 109.15(13) . . ?
O1 Cl1 O3 109.42(12) . . ?
O8 Cl2 O6 108.61(12) . . ?
O7 Cl2 O8 111.16(13) . . ?
O7 Cl2 O6 107.54(14) . . ?
O7 Cl2 O5 109.47(13) . . ?
O5 Cl2 O8 109.62(11) . . ?
O5 Cl2 O6 110.42(14) . . ?
H9A O9 H9B 104(4) . . ?

loop_
_geom_bond_atom_site_label_1
_geom_bond_atom_site_label_2
_geom_bond_distance
_geom_bond_site_symmetry_2
_geom_bond_publ_flag
Co1 N6 1.9968(17) . ?
Co1 N4 2.0164(18) . ?
Co1 N3 1.9812(18) . ?
Co1 N7 1.9708(18) . ?
Co1 N5 1.9899(18) . ?
Co1 C1 1.862(2) . ?
N6 C25 1.340(3) . ?
N6 C21 1.355(3) . ?
N4 C15 1.341(3) . ?
N4 C11 1.357(3) . ?
N8 N7 1.210(3) . ?
N8 N9 1.155(3) . ?
N1 C1 1.323(3) . ?
N1 C4 1.458(3) . ?
N1 C2 1.389(3) . ?
N3 C10 1.343(3) . ?
N3 C6 1.362(3) . ?
N2 C3 1.388(3) . ?
N2 C1 1.325(3) . ?
N2 C5 1.458(3) . ?
N5 C20 1.345(3) . ?
N5 C16 1.362(3) . ?
C25 H25 0.9500 . ?
C25 C24 1.387(3) . ?
C20 H20 0.9500 . ?
C20 C19 1.384(3) . ?
C3 H3 0.9500 . ?
C3 C2 1.351(3) . ?
C15 H15 0.9500 . ?
C15 C14 1.392(3) . ?
C14 H14 0.9500 . ?
C14 C13 1.380(3) . ?
C13 H13 0.9500 . ?
C13 C12 1.392(3) . ?
C21 C5 1.514(3) . ?
C21 C22 1.381(3) . ?
C11 C12 1.383(3) . ?
C11 C4 1.512(3) . ?
C16 C5 1.518(3) . ?
C16 C17 1.383(3) . ?
C7 H7 0.9500 . ?
C7 C8 1.392(3) . ?
C7 C6 1.374(3) . ?
C23 H23 0.9500 . ?
C23 C24 1.383(3) . ?
C23 C22 1.389(3) . ?
C12 H12 0.9500 . ?
C9 H9 0.9500 . ?
C9 C8 1.377(3) . ?
C9 C10 1.392(3) . ?
C5 H5 1.0000 . ?
C8 H8 0.9500 . ?
C10 H10 0.9500 . ?
C6 C4 1.524(3) . ?
C18 H18 0.9500 . ?
C18 C19 1.388(3) . ?
C18 C17 1.389(3) . ?
C4 H4 1.0000 . ?
C24 H24 0.9500 . ?
C19 H19 0.9500 . ?
C17 H17 0.9500 . ?
C2 H2 0.9500 . ?
C22 H22 0.9500 . ?
Cl1 O4 1.4360(18) . ?
Cl1 O3 1.4426(16) . ?
Cl1 O2 1.4314(18) . ?
Cl1 O1 1.4332(19) . ?
Cl2 O8 1.4432(17) . ?
Cl2 O6 1.443(2) . ?
Cl2 O7 1.431(2) . ?
Cl2 O5 1.432(2) . ?
O9 H9A 0.92(4) . ?
O9 H9B 0.89(6) . ?

loop_
_geom_torsion_atom_site_label_1
_geom_torsion_atom_site_label_2
_geom_torsion_atom_site_label_3
_geom_torsion_atom_site_label_4
_geom_torsion
_geom_torsion_site_symmetry_1
_geom_torsion_site_symmetry_2
_geom_torsion_site_symmetry_3
_geom_torsion_site_symmetry_4
_geom_torsion_publ_flag
Co1 N6 C25 C24 -173.26(16) . . . . ?
Co1 N6 C21 C5 -7.1(2) . . . . ?
Co1 N6 C21 C22 172.86(16) . . . . ?
Co1 N4 C15 C14 173.00(15) . . . . ?
Co1 N4 C11 C12 -173.06(15) . . . . ?
Co1 N4 C11 C4 7.5(2) . . . . ?
Co1 N3 C10 C9 -172.58(16) . . . . ?
Co1 N3 C6 C7 172.51(15) . . . . ?
Co1 N3 C6 C4 -10.1(2) . . . . ?
Co1 N5 C20 C19 175.35(16) . . . . ?
Co1 N5 C16 C5 6.3(2) . . . . ?
Co1 N5 C16 C17 -175.74(15) . . . . ?
N6 Co1 C1 N1 -134.61(18) . . . . ?
N6 Co1 C1 N2 37.89(18) . . . . ?
N6 C25 C24 C23 -0.5(3) . . . . ?
N6 C21 C5 N2 61.8(2) . . . . ?
N6 C21 C5 C16 -55.3(2) . . . . ?
N6 C21 C22 C23 1.4(3) . . . . ?
N4 Co1 C1 N1 -38.35(18) . . . . ?
N4 Co1 C1 N2 134.15(18) . . . . ?
N4 C15 C14 C13 1.2(3) . . . . ?
N4 C11 C12 C13 -1.2(3) . . . . ?
N4 C11 C4 N1 -62.8(2) . . . . ?
N4 C11 C4 C6 54.7(2) . . . . ?
N3 Co1 C1 N1 44.45(18) . . . . ?
N3 Co1 C1 N2 -143.04(18) . . . . ?
N3 C6 C4 N1 62.7(2) . . . . ?
N3 C6 C4 C11 -54.0(2) . . . . ?
N2 C3 C2 N1 -0.4(2) . . . . ?
N5 Co1 C1 N1 141.39(19) . . . . ?
N5 Co1 C1 N2 -46.11(18) . . . . ?
N5 C20 C19 C18 1.3(3) . . . . ?
N5 C16 C5 N2 -60.9(2) . . . . ?
N5 C16 C5 C21 55.9(2) . . . . ?
N5 C16 C17 C18 -0.6(3) . . . . ?
C25 N6 C21 C5 176.55(18) . . . . ?
C25 N6 C21 C22 -3.5(3) . . . . ?
C20 N5 C16 C5 -175.08(17) . . . . ?
C20 N5 C16 C17 2.8(3) . . . . ?
C3 N2 C1 Co1 -170.05(15) . . . . ?
C3 N2 C1 N1 3.7(2) . . . . ?
C3 N2 C5 C21 111.7(2) . . . . ?
C3 N2 C5 C16 -130.8(2) . . . . ?
C15 N4 C11 C12 4.7(3) . . . . ?
C15 N4 C11 C4 -174.69(17) . . . . ?
C15 C14 C13 C12 2.4(3) . . . . ?
C14 C13 C12 C11 -2.4(3) . . . . ?
C21 N6 C25 C24 3.0(3) . . . . ?
C11 N4 C15 C14 -4.7(3) . . . . ?
C16 N5 C20 C19 -3.2(3) . . . . ?
C7 C6 C4 N1 -119.9(2) . . . . ?
C7 C6 C4 C11 123.4(2) . . . . ?
C1 N1 C4 C11 62.5(2) . . . . ?
C1 N1 C4 C6 -55.1(2) . . . . ?
C1 N1 C2 C3 2.8(2) . . . . ?
C1 N2 C3 C2 -2.0(2) . . . . ?
C1 N2 C5 C21 -61.8(2) . . . . ?
C1 N2 C5 C16 55.7(2) . . . . ?
C12 C11 C4 N1 117.8(2) . . . . ?
C12 C11 C4 C6 -124.7(2) . . . . ?
C5 N2 C3 C2 -175.8(2) . . . . ?
C5 N2 C1 Co1 5.0(3) . . . . ?
C5 N2 C1 N1 178.70(17) . . . . ?
C5 C21 C22 C23 -178.68(19) . . . . ?
C5 C16 C17 C18 177.21(19) . . . . ?
C8 C7 C6 N3 1.3(3) . . . . ?
C8 C7 C6 C4 -175.96(18) . . . . ?
C8 C9 C10 N3 -1.0(3) . . . . ?
C10 N3 C6 C7 -5.2(3) . . . . ?
C10 N3 C6 C4 172.14(17) . . . . ?
C10 C9 C8 C7 -3.0(3) . . . . ?
C6 N3 C10 C9 5.1(3) . . . . ?
C6 C7 C8 C9 2.9(3) . . . . ?
C4 N1 C1 Co1 -4.8(3) . . . . ?
C4 N1 C1 N2 -178.44(17) . . . . ?
C4 N1 C2 C3 175.8(2) . . . . ?
C4 C11 C12 C13 178.15(19) . . . . ?
C24 C23 C22 C21 1.3(3) . . . . ?
C19 C18 C17 C16 -1.3(3) . . . . ?
C17 C16 C5 N2 121.2(2) . . . . ?
C17 C16 C5 C21 -122.0(2) . . . . ?
C17 C18 C19 C20 1.0(3) . . . . ?
C2 N1 C1 Co1 169.69(15) . . . . ?
C2 N1 C1 N2 -4.0(2) . . . . ?
C2 N1 C4 C11 -110.2(2) . . . . ?
C2 N1 C4 C6 132.1(2) . . . . ?
C22 C21 C5 N2 -118.1(2) . . . . ?
C22 C21 C5 C16 124.8(2) . . . . ?
C22 C23 C24 C25 -1.7(3) . . . . ?
